data_7156105
loop_
_publ_author_name
'Jardim, Guilherme A. M.'
'Oliveira, Willian X. C.'
'de Freitas, Rossimiriam P.'
'Menna-Barreto, Rubem F S'
'Silva, Thaissa L.'
'Goulart, Marilia O. F.'
'da Silva J\'unior, Eufr\^anio N'

_publ_section_title
;
 Direct sequential C-H iodination/organoyl-thiolation for the benzenoid
 A-ring modification of quinonoid deactivated systems: a new protocol for
 potent trypanocidal quinones.
;
_journal_issue 10
_journal_name_full 'Organic &amp; biomolecular chemistry'
_journal_page_first 1686
_journal_page_last 1691
_journal_paper_doi 10.1039/c8ob00196k
_journal_volume 16
_journal_year 2018
_chemical_formula_moiety 'C15 H7 F3 O4 S'
_chemical_formula_sum 'C15 H7 F3 O4 S'
_chemical_formula_weight 340.27
_space_group_crystal_system monoclinic
_space_group_IT_number 14
_space_group_name_Hall '-P 2ybc'
_space_group_name_H-M_alt 'P 1 21/c 1'
_symmetry_space_group_name_Hall '-P 2ybc'
_symmetry_space_group_name_H-M 'P 1 21/c 1'
_atom_sites_solution_hydrogens geom
_audit_creation_method SHELXL-2017/1
_audit_update_record
;
2017-11-21 deposited with the CCDC.
2018-02-08 downloaded from the CCDC.
;
_cell_angle_alpha 90
_cell_angle_beta 91.602(2)
_cell_angle_gamma 90
_cell_formula_units_Z 4
_cell_length_a 12.2391(3)
_cell_length_b 8.0497(2)
_cell_length_c 13.6415(4)
_cell_measurement_reflns_used 4638
_cell_measurement_temperature 200(2)
_cell_measurement_theta_max 67.2850
_cell_measurement_theta_min 3.5830
_cell_volume 1343.45(6)
_computing_cell_refinement 'CrysAlisPro 1.171.38.41 (Rigaku OD, 2015)'
_computing_data_collection 'CrysAlisPro 1.171.38.41 (Rigaku OD, 2015)'
_computing_data_reduction 'CrysAlisPro 1.171.38.41 (Rigaku OD, 2015)'
_computing_structure_refinement 'SHELXL-2017/1 (Sheldrick, 2017)'
_computing_structure_solution 'SuperFlip (Palatinus & Chapius, 2007)'
_diffrn_ambient_temperature 200(2)
_diffrn_detector_area_resol_mean 10.4186
_diffrn_measured_fraction_theta_full 0.998
_diffrn_measured_fraction_theta_max 0.998
_diffrn_measurement_device_type 'Xcalibur, Atlas, Gemini ultra'
_diffrn_measurement_method '\w scans'
_diffrn_radiation_type CuK\a
_diffrn_radiation_wavelength 1.54184
_diffrn_reflns_av_R_equivalents 0.0682
_diffrn_reflns_av_unetI/netI 0.0500
_diffrn_reflns_Laue_measured_fraction_full 0.998
_diffrn_reflns_Laue_measured_fraction_max 0.998
_diffrn_reflns_limit_h_max 14
_diffrn_reflns_limit_h_min -14
_diffrn_reflns_limit_k_max 9
_diffrn_reflns_limit_k_min -8
_diffrn_reflns_limit_l_max 14
_diffrn_reflns_limit_l_min -16
_diffrn_reflns_number 11565
_diffrn_reflns_point_group_measured_fraction_full 0.998
_diffrn_reflns_point_group_measured_fraction_max 0.998
_diffrn_reflns_theta_full 67.190
_diffrn_reflns_theta_max 67.190
_diffrn_reflns_theta_min 3.613
_diffrn_source 'fine-focus sealed X-ray tube'
_exptl_absorpt_coefficient_mu 2.690
_exptl_absorpt_correction_T_max 0.757
_exptl_absorpt_correction_T_min 0.505
_exptl_absorpt_correction_type analytical
_exptl_absorpt_process_details
;
CrysAlisPro 1.171.38.41 (Rigaku Oxford Diffraction, 2015)
Analytical numeric absorption correction using a multifaceted crystal
                        model based on expressions derived by R.C. Clark & J.S. Reid.
(Clark, R. C. & Reid, J. S. (1995). Acta Cryst. A51, 887-897)
Empirical absorption correction using spherical harmonics,
 implemented in SCALE3 ABSPACK scaling algorithm.
;
_exptl_crystal_colour yellow
_exptl_crystal_density_diffrn 1.682
_exptl_crystal_density_meas yellow
_exptl_crystal_description block
_exptl_crystal_F_000 688
_exptl_crystal_size_max 0.431
_exptl_crystal_size_mid 0.259
_exptl_crystal_size_min 0.129
_refine_diff_density_max 0.696
_refine_diff_density_min -0.439
_refine_diff_density_rms 0.125
_refine_ls_extinction_coef 0.0103(13)
_refine_ls_extinction_expression Fc^*^=kFc[1+0.001xFc^2^\l^3^/sin(2\q)]^-1/4^
_refine_ls_extinction_method 'SHELXL-2017/1 (Sheldrick 2017)'
_refine_ls_goodness_of_fit_ref 1.066
_refine_ls_hydrogen_treatment constr
_refine_ls_matrix_type full
_refine_ls_number_parameters 209
_refine_ls_number_reflns 2405
_refine_ls_number_restraints 0
_refine_ls_restrained_S_all 1.066
_refine_ls_R_factor_all 0.0743
_refine_ls_R_factor_gt 0.0660
_refine_ls_shift/su_max 0.001
_refine_ls_shift/su_mean 0.000
_refine_ls_structure_factor_coef Fsqd
_refine_ls_weighting_details 'w=1/[\s^2^(Fo^2^)+(0.1238P)^2^+0.7476P] where P=(Fo^2^+2Fc^2^)/3'
_refine_ls_weighting_scheme calc
_refine_ls_wR_factor_gt 0.1733
_refine_ls_wR_factor_ref 0.1861
_reflns_Friedel_coverage 0.000
_reflns_number_gt 2051
_reflns_number_total 2405
_reflns_threshold_expression 'I > 2\s(I)'
_cod_data_source_file c8ob00196k2.cif
_cod_data_source_block shelx_CCDC1
_cod_depositor_comments 'Adding full bibliography for 7156104--7156114.cif.'
_cod_database_code 7156105
_shelx_shelxl_version_number 2017/1
_shelx_space_group_comment
;
The symmetry employed for this shelxl refinement is uniquely defined
by the following loop, which should always be used as a source of
symmetry information in preference to the above space-group names.
They are only intended as comments.
;

loop_
_space_group_symop_operation_xyz
'x, y, z'
'-x, y+1/2, -z+1/2'
'-x, -y, -z'
'x, -y-1/2, z-1/2'

loop_
_atom_site_label
_atom_site_type_symbol
_atom_site_fract_x
_atom_site_fract_y
_atom_site_fract_z
_atom_site_U_iso_or_equiv
_atom_site_adp_type
_atom_site_occupancy
_atom_site_site_symmetry_order
_atom_site_calc_flag
_atom_site_refinement_flags_posn
_atom_site_refinement_flags_adp
S1 S 0.61764(6) 0.69479(8) 0.17362(6) 0.0379(3) Uani 1 1 d . .
O3 O 0.6656(2) 0.8245(3) 0.2314(2) 0.0522(7) Uani 1 1 d . .
F3 F 0.6244(2) 0.9282(3) 0.0347(2) 0.0682(7) Uani 1 1 d . .
O1 O 0.82297(19) 0.8075(2) 0.0947(2) 0.0469(7) Uani 1 1 d . .
O4 O 0.5132(2) 0.6310(3) 0.1988(3) 0.0666(9) Uani 1 1 d . .
F2 F 0.4862(2) 0.7724(4) 0.0240(3) 0.0868(10) Uani 1 1 d . .
O2 O 1.0509(2) 0.2480(3) 0.14963(19) 0.0502(7) Uani 1 1 d . .
F1 F 0.6399(3) 0.6821(4) -0.02019(19) 0.0798(9) Uani 1 1 d . .
C9A C 0.8198(2) 0.5285(3) 0.14579(18) 0.0265(6) Uani 1 1 d . .
C11 C 0.5913(3) 0.7745(4) 0.0450(3) 0.0481(9) Uani 1 1 d . .
C4A C 0.8792(2) 0.3798(3) 0.14974(18) 0.0290(6) Uani 1 1 d . .
C10 C 1.0002(2) 0.3781(4) 0.1406(2) 0.0346(7) Uani 1 1 d . .
C9 C 0.8760(2) 0.6859(3) 0.1172(2) 0.0296(6) Uani 1 1 d . .
C5A C 1.0566(2) 0.5373(4) 0.12135(19) 0.0325(6) Uani 1 1 d . .
C1 C 0.7065(2) 0.5204(3) 0.16092(19) 0.0281(6) Uani 1 1 d . .
C2 C 0.6546(3) 0.3693(4) 0.1755(2) 0.0350(7) Uani 1 1 d . .
H2 H 0.579760 0.366070 0.185265 0.042 Uiso 1 1 calc R U
C8A C 0.9966(2) 0.6851(3) 0.11201(19) 0.0298(6) Uani 1 1 d . .
C6 C 1.2223(3) 0.6880(5) 0.0932(2) 0.0504(9) Uani 1 1 d . .
H6 H 1.297726 0.689187 0.086785 0.060 Uiso 1 1 calc R U
C8 C 1.0508(3) 0.8339(4) 0.0931(2) 0.0372(7) Uani 1 1 d . .
H8 H 1.011465 0.932256 0.086515 0.045 Uiso 1 1 calc R U
C5 C 1.1691(2) 0.5396(5) 0.1120(2) 0.0413(8) Uani 1 1 d . .
H5 H 1.208989 0.441646 0.118224 0.050 Uiso 1 1 calc R U
C3 C 0.7148(3) 0.2233(4) 0.1753(2) 0.0382(7) Uani 1 1 d . .
H3 H 0.679988 0.121667 0.183250 0.046 Uiso 1 1 calc R U
C4 C 0.8257(3) 0.2287(3) 0.1635(2) 0.0352(7) Uani 1 1 d . .
H4 H 0.865716 0.130547 0.164619 0.042 Uiso 1 1 calc R U
C7 C 1.1633(3) 0.8347(5) 0.0841(2) 0.0450(8) Uani 1 1 d . .
H7 H 1.199352 0.933885 0.071922 0.054 Uiso 1 1 calc R U

loop_
_atom_site_aniso_label
_atom_site_aniso_U_11
_atom_site_aniso_U_22
_atom_site_aniso_U_33
_atom_site_aniso_U_23
_atom_site_aniso_U_13
_atom_site_aniso_U_12
S1 0.0329(5) 0.0255(5) 0.0560(6) -0.0030(3) 0.0151(3) 0.0007(2)
O3 0.0709(18) 0.0291(11) 0.0567(15) -0.0103(10) 0.0061(12) 0.0047(10)
F3 0.0629(15) 0.0524(13) 0.0886(17) 0.0250(12) -0.0103(12) -0.0012(10)
O1 0.0330(12) 0.0277(11) 0.0799(17) 0.0186(10) 0.0027(11) 0.0007(8)
O4 0.0473(15) 0.0429(14) 0.112(2) -0.0005(14) 0.0435(15) -0.0004(11)
F2 0.0378(13) 0.098(2) 0.124(3) 0.0257(18) -0.0194(14) 0.0011(13)
O2 0.0485(14) 0.0388(13) 0.0634(15) 0.0036(11) 0.0008(11) 0.0185(11)
F1 0.101(2) 0.0862(19) 0.0516(14) -0.0006(12) -0.0036(13) 0.0447(16)
C9A 0.0319(14) 0.0220(13) 0.0258(12) -0.0005(9) 0.0019(10) -0.0003(10)
C11 0.0343(17) 0.0383(17) 0.071(2) -0.0054(15) -0.0140(15) 0.0085(13)
C4A 0.0371(15) 0.0259(13) 0.0239(12) 0.0009(9) 0.0001(10) 0.0033(11)
C10 0.0403(16) 0.0359(16) 0.0273(13) -0.0016(11) -0.0014(11) 0.0108(12)
C9 0.0290(15) 0.0267(14) 0.0330(14) 0.0019(10) 0.0004(11) -0.0016(10)
C5A 0.0319(15) 0.0428(16) 0.0228(12) -0.0033(11) 0.0000(10) 0.0044(12)
C1 0.0325(14) 0.0190(12) 0.0330(13) -0.0009(9) 0.0053(10) -0.0004(10)
C2 0.0402(16) 0.0261(14) 0.0390(15) 0.0020(11) 0.0063(11) -0.0080(11)
C8A 0.0307(15) 0.0346(15) 0.0243(13) -0.0001(10) 0.0017(10) -0.0010(10)
C6 0.0307(16) 0.084(3) 0.0365(17) -0.0025(15) 0.0052(12) -0.0052(15)
C8 0.0358(16) 0.0407(16) 0.0353(15) 0.0024(12) 0.0031(12) -0.0065(12)
C5 0.0316(15) 0.063(2) 0.0294(14) -0.0043(13) 0.0019(11) 0.0076(14)
C3 0.0545(19) 0.0219(13) 0.0381(16) 0.0026(11) 0.0010(13) -0.0085(12)
C4 0.0553(19) 0.0211(12) 0.0292(14) 0.0015(10) -0.0002(12) 0.0060(12)
C7 0.0369(17) 0.061(2) 0.0369(16) -0.0001(14) 0.0056(12) -0.0167(15)

loop_
_atom_type_symbol
_atom_type_description
_atom_type_scat_dispersion_real
_atom_type_scat_dispersion_imag
_atom_type_scat_source
C C 0.0181 0.0091 'International Tables Vol C Tables 4.2.6.8 and 6.1.1.4'
H H 0.0000 0.0000 'International Tables Vol C Tables 4.2.6.8 and 6.1.1.4'
O O 0.0492 0.0322 'International Tables Vol C Tables 4.2.6.8 and 6.1.1.4'
S S 0.3331 0.5567 'International Tables Vol C Tables 4.2.6.8 and 6.1.1.4'
F F 0.0727 0.0534 'International Tables Vol C Tables 4.2.6.8 and 6.1.1.4'

loop_
_geom_angle_atom_site_label_1
_geom_angle_atom_site_label_2
_geom_angle_atom_site_label_3
_geom_angle
O3 S1 O4 119.22(18)
O3 S1 C1 112.77(15)
O4 S1 C1 106.97(14)
O3 S1 C11 108.79(15)
O4 S1 C11 102.40(19)
C1 S1 C11 105.40(14)
C4A C9A C1 117.8(2)
C4A C9A C9 119.4(2)
C1 C9A C9 122.6(2)
F2 C11 F3 107.0(3)
F2 C11 F1 107.8(3)
F3 C11 F1 108.3(4)
F2 C11 S1 109.9(3)
F3 C11 S1 112.0(3)
F1 C11 S1 111.6(2)
C4 C4A C9A 120.3(3)
C4 C4A C10 118.3(2)
C9A C4A C10 121.4(2)
O2 C10 C5A 121.4(3)
O2 C10 C4A 120.2(3)
C5A C10 C4A 118.4(2)
O1 C9 C8A 121.4(2)
O1 C9 C9A 120.2(3)
C8A C9 C9A 118.3(2)
C5 C5A C8A 119.9(3)
C5 C5A C10 119.8(3)
C8A C5A C10 120.3(3)
C2 C1 C9A 121.2(2)
C2 C1 S1 113.1(2)
C9A C1 S1 125.58(19)
C3 C2 C1 119.8(3)
C8 C8A C5A 119.6(3)
C8 C8A C9 119.0(3)
C5A C8A C9 121.3(3)
C5 C6 C7 120.2(3)
C7 C8 C8A 119.9(3)
C5A C5 C6 120.0(3)
C4 C3 C2 120.0(3)
C3 C4 C4A 120.9(3)
C8 C7 C6 120.3(3)

loop_
_geom_bond_atom_site_label_1
_geom_bond_atom_site_label_2
_geom_bond_distance
S1 O3 1.424(3)
S1 O4 1.428(3)
S1 C1 1.787(3)
S1 C11 1.887(4)
F3 C11 1.311(4)
O1 C9 1.210(4)
F2 C11 1.310(4)
O2 C10 1.222(4)
F1 C11 1.314(5)
C9A C4A 1.401(4)
C9A C1 1.409(4)
C9A C9 1.498(4)
C4A C4 1.397(4)
C4A C10 1.490(4)
C10 C5A 1.482(4)
C9 C8A 1.480(4)
C5A C5 1.387(4)
C5A C8A 1.402(4)
C1 C2 1.389(4)
C2 C3 1.387(5)
C8A C8 1.396(4)
C6 C5 1.387(5)
C6 C7 1.388(6)
C8 C7 1.385(5)
C3 C4 1.372(5)
